data_1536802
loop_
_publ_author_name
'Kodama, N.'
'Tanaka, K.'
'Utsunomiya, T.'
'Marumo, F.'
'Hoshino, Y.'

_publ_section_title
;
 Anharmonic thermal vibrations in lead chloride fluoride (Pb Cl F), an
 ionic conductor.
;
_journal_name_full
;
Kobutsugaku Zasshi (= Journal of the Mineralogical Society of Japan)
;
_journal_page_first 309
_journal_page_last 316
_journal_volume 16
_journal_year 1984
_chemical_formula_sum 'Cl F Pb'
_chemical_name_systematic 'Pb Cl F'
_space_group_IT_number 129
_symmetry_space_group_name_Hall '-P 4a 2a'
_symmetry_space_group_name_H-M 'P 4/n m m :2'
_cell_angle_alpha 90
_cell_angle_beta 90
_cell_angle_gamma 90
_cell_formula_units_Z 2
_cell_length_a 4.1062
_cell_length_b 4.1062
_cell_length_c 7.2264
_cell_volume 121.843
_citation_journal_id_ASTM KOBZAI
_cod_data_source_file Kodama_KOBZAI_1984_940.cif
_cod_data_source_block Cl1F1Pb1
_cod_original_cell_volume 121.8435
_cod_original_formula_sum 'Cl1 F1 Pb1'
_cod_database_code 1536802

loop_
_symmetry_equiv_pos_as_xyz
x,y,z
-y+1/2,x,z
-x+1/2,-y+1/2,z
y,-x+1/2,z
x+1/2,-y,-z
y+1/2,x+1/2,-z
-x,y+1/2,-z
-y,-x,-z
-x,-y,-z
y-1/2,-x,-z
x-1/2,y-1/2,-z
-y,x-1/2,-z
-x-1/2,y,z
-y-1/2,-x-1/2,z
x,-y-1/2,z
y,x,z

loop_
_atom_site_label
_atom_site_type_symbol
_atom_site_fract_x
_atom_site_fract_y
_atom_site_fract_z
_atom_site_occupancy
_atom_site_U_iso_or_equiv
Pb1 Pb+2 0.25 0.25 0.2055 1 0.0
F1 F-1 0.75 0.25 0 1 0.0
Cl1 Cl-1 0.25 0.25 0.6485 1 0.0
